data_7017481
loop_
_publ_author_name
'Lemmerer, Andreas'
'Billing, David G.'

_publ_section_title
;
 Synthesis, characterization and phase transitions of the
 inorganic-organic layered perovskite-type hybrids
 [(C(n)H(2n+1)NH3)2PbI4], n = 7, 8, 9 and 10.
;
_journal_issue 4
_journal_name_full 'Dalton transactions (Cambridge, England : 2003)'
_journal_page_first 1146
_journal_page_last 1157
_journal_paper_doi 10.1039/c0dt01805h
_journal_volume 41
_journal_year 2012
_chemical_formula_moiety '2(C10 H24 N), I4 Pb'
_chemical_formula_sum 'C20 H48 I4 N2 Pb'
_chemical_formula_weight 1031.39
_chemical_name_common 'bis(decylammonium)tetraiodoplumbate(ii) PHASE III'
_chemical_name_systematic
;
bis(decylammonium)tetraiodoplumbate(II) PHASE III
;
_space_group_IT_number 61
_symmetry_cell_setting orthorhombic
_symmetry_space_group_name_Hall '-P 2ac 2ab'
_symmetry_space_group_name_H-M 'P b c a'
_atom_sites_solution_hydrogens geom
_atom_sites_solution_primary direct
_atom_sites_solution_secondary difmap
_audit_conform_dict_location ftp://ftp.iucr.org/pub/cif_core.dic
_audit_conform_dict_name cif_core.dic
_audit_conform_dict_version 2.3
_audit_creation_date 2008-06-23T12:18:57-00:00
_audit_creation_method 'WinGX routine CIF_UPDATE'
_cell_angle_alpha 90
_cell_angle_beta 90
_cell_angle_gamma 90
_cell_formula_units_Z 4
_cell_length_a 8.8314(2)
_cell_length_b 8.4871(2)
_cell_length_c 43.9491(13)
_cell_measurement_reflns_used 5447
_cell_measurement_temperature 268(2)
_cell_measurement_theta_max 28.29
_cell_measurement_theta_min 2.49
_cell_volume 3294.12(15)
_computing_cell_refinement 'SAINT-Plus (Bruker, 2004)'
_computing_data_collection 'APEX2 (Bruker, 2005)'
_computing_data_reduction 'SAINT-Plus and XPREP (Bruker, 2004)'
_computing_molecular_graphics
;
Ortep-3 for Windows (Farrugia, 1997) and DIAMOND (Brandenburg, 1999)
;
_computing_publication_material
;
WinGX publication routines (Farrugia, 1999) and PLATON (Spek, 2002)
;
_computing_structure_refinement 'SHELXL-97 (Sheldrick, 2008)'
_computing_structure_solution 'SHELXS-97 (Sheldrick, 2008)'
_diffrn_ambient_temperature 268(2)
_diffrn_measured_fraction_theta_full 1
_diffrn_measured_fraction_theta_max 1
_diffrn_measurement_device_type 'CCD area detector'
_diffrn_measurement_method 'omega scans'
_diffrn_radiation_monochromator graphite
_diffrn_radiation_type MoK\a
_diffrn_radiation_wavelength 0.71073
_diffrn_reflns_av_R_equivalents 0.0718
_diffrn_reflns_av_unetI/netI 0.0324
_diffrn_reflns_limit_h_max 10
_diffrn_reflns_limit_h_min -10
_diffrn_reflns_limit_k_max 10
_diffrn_reflns_limit_k_min -10
_diffrn_reflns_limit_l_max 53
_diffrn_reflns_limit_l_min -51
_diffrn_reflns_number 22073
_diffrn_reflns_theta_full 25.49
_diffrn_reflns_theta_max 25.49
_diffrn_reflns_theta_min 1.85
_exptl_absorpt_coefficient_mu 8.879
_exptl_absorpt_correction_T_max 0.4467
_exptl_absorpt_correction_T_min 0.0635
_exptl_absorpt_correction_type integration
_exptl_absorpt_process_details 'Bruker XPREP (Bruker, 2004)'
_exptl_crystal_colour yellow
_exptl_crystal_density_diffrn 2.08
_exptl_crystal_density_method 'not measured'
_exptl_crystal_description plate
_exptl_crystal_F_000 1904
_exptl_crystal_size_max 0.64
_exptl_crystal_size_mid 0.28
_exptl_crystal_size_min 0.08
_refine_diff_density_max 2.812
_refine_diff_density_min -3.43
_refine_diff_density_rms 0.258
_refine_ls_extinction_coef 0.00042(6)
_refine_ls_extinction_expression Fc^*^=kFc[1+0.001xFc^2^\l^3^/sin(2\q)]^-1/4^
_refine_ls_extinction_method SHELXL
_refine_ls_goodness_of_fit_ref 1.404
_refine_ls_hydrogen_treatment constr
_refine_ls_matrix_type full
_refine_ls_number_parameters 125
_refine_ls_number_reflns 3069
_refine_ls_number_restraints 98
_refine_ls_restrained_S_all 1.387
_refine_ls_R_factor_all 0.096
_refine_ls_R_factor_gt 0.0847
_refine_ls_shift/su_max 0.008
_refine_ls_shift/su_mean 0.001
_refine_ls_structure_factor_coef Fsqd
_refine_ls_weighting_details 'calc w=1/[\s^2^(Fo^2^)+174.6424P] where P=(Fo^2^+2Fc^2^)/3'
_refine_ls_weighting_scheme calc
_refine_ls_wR_factor_gt 0.1967
_refine_ls_wR_factor_ref 0.2021
_reflns_number_gt 2647
_reflns_number_total 3069
_reflns_threshold_expression >2sigma(I)
_cod_data_source_file c0dt01805h.txt
_cod_data_source_block 4b
_cod_depositor_comments
;
The following automatic conversions were performed:

'_symmetry_cell_setting' value 'Orthorhombic' changed to
'orthorhombic' according to
/home/saulius/struct/CIF-dictionaries/cif_core.dic dictionary named
'cif_core.dic' version 2.4.1 from 2010-06-29.

Automatic conversion script
Id: cif_fix_values 1715 2011-07-08 13:25:40Z adriana 
;
_cod_original_sg_symbol_H-M Pbca
_cod_database_code 7017481

loop_
_symmetry_equiv_pos_as_xyz
'x, y, z'
'-x+1/2, -y, z+1/2'
'-x, y+1/2, -z+1/2'
'x+1/2, -y+1/2, -z'
'-x, -y, -z'
'x-1/2, y, -z-1/2'
'x, -y-1/2, z-1/2'
'-x-1/2, y-1/2, z'

loop_
_atom_site_label
_atom_site_type_symbol
_atom_site_fract_x
_atom_site_fract_y
_atom_site_fract_z
_atom_site_U_iso_or_equiv
_atom_site_adp_type
_atom_site_occupancy
_atom_site_symmetry_multiplicity
_atom_site_calc_flag
_atom_site_refinement_flags
C1 C 1.017(4) 0.530(4) 0.9111(7) 0.132(9) Uani 1 1 d DU
H1D H 1.1044 0.5154 0.8981 0.159 Uiso 1 1 calc R
H1E H 1.0065 0.6411 0.9155 0.159 Uiso 1 1 calc R
C2 C 0.876(4) 0.471(4) 0.8950(4) 0.135(8) Uani 1 1 d DU
H2A H 0.7908 0.4786 0.9088 0.162 Uiso 1 1 calc R
H2B H 0.89 0.361 0.8898 0.162 Uiso 1 1 calc R
C3 C 0.842(4) 0.564(4) 0.8662(4) 0.118(8) Uani 1 1 d DU
H3A H 0.7329 0.5754 0.8643 0.142 Uiso 1 1 calc R
H3B H 0.8847 0.6687 0.8682 0.142 Uiso 1 1 calc R
C4 C 0.903(4) 0.489(4) 0.8374(4) 0.108(7) Uani 1 1 d DU
H4A H 0.8721 0.3788 0.837 0.129 Uiso 1 1 calc R
H4B H 1.0125 0.4915 0.8379 0.129 Uiso 1 1 calc R
C5 C 0.848(4) 0.569(3) 0.8085(3) 0.094(7) Uani 1 1 d DU
H5A H 0.8883 0.6751 0.808 0.113 Uiso 1 1 calc R
H5B H 0.7386 0.5763 0.8092 0.113 Uiso 1 1 calc R
C6 C 0.894(4) 0.484(3) 0.7796(3) 0.093(6) Uani 1 1 d DU
H6A H 1.0031 0.4686 0.7797 0.112 Uiso 1 1 calc R
H6B H 0.8472 0.3803 0.7793 0.112 Uiso 1 1 calc R
C7 C 0.850(4) 0.572(3) 0.7509(3) 0.091(6) Uani 1 1 d DU
H7A H 0.7406 0.5869 0.7509 0.109 Uiso 1 1 calc R
H7B H 0.8961 0.6757 0.7513 0.109 Uiso 1 1 calc R
C8 C 0.895(4) 0.489(3) 0.7218(4) 0.098(7) Uani 1 1 d DU
H8A H 1.0044 0.4756 0.7216 0.118 Uiso 1 1 calc R
H8B H 0.8497 0.3853 0.7214 0.118 Uiso 1 1 calc R
C9 C 0.849(4) 0.578(3) 0.6933(4) 0.103(8) Uani 1 1 d DU
H9A H 0.8971 0.6802 0.6933 0.124 Uiso 1 1 calc R
H9B H 0.7402 0.5943 0.6938 0.124 Uiso 1 1 calc R
C10 C 0.890(5) 0.493(5) 0.6640(4) 0.130(12) Uani 1 1 d DU
H10A H 0.8587 0.5556 0.6469 0.195 Uiso 1 1 calc R
H10B H 0.8387 0.3929 0.6633 0.195 Uiso 1 1 calc R
H10C H 0.9971 0.4765 0.6632 0.195 Uiso 1 1 calc R
N1 N 1.037(3) 0.443(3) 0.9392(5) 0.079(6) Uani 1 1 d DU
H1A H 1.1236 0.4713 0.9479 0.118 Uiso 1 1 calc R
H1B H 1.0395 0.3399 0.9351 0.118 Uiso 1 1 calc R
H1C H 0.9604 0.4631 0.9517 0.118 Uiso 1 1 calc R
I1 I 1.0670(2) 1.0197(2) 0.92868(4) 0.0666(5) Uani 1 1 d .
I2 I 0.69899(17) 1.19543(17) 0.98801(4) 0.0581(5) Uani 1 1 d .
Pb1 Pb 1 1 1 0.0391(3) Uani 1 2 d S

loop_
_atom_site_aniso_label
_atom_site_aniso_U_11
_atom_site_aniso_U_22
_atom_site_aniso_U_33
_atom_site_aniso_U_23
_atom_site_aniso_U_13
_atom_site_aniso_U_12
C1 0.18(2) 0.13(2) 0.088(14) 0.021(13) -0.051(13) 0.016(19)
C2 0.18(2) 0.151(19) 0.075(8) 0.017(13) -0.043(11) 0.004(18)
C3 0.155(18) 0.131(17) 0.068(7) 0.008(12) -0.034(11) 0.003(16)
C4 0.124(16) 0.123(16) 0.076(7) 0.011(11) -0.028(12) 0.002(15)
C5 0.104(15) 0.112(16) 0.068(7) 0.010(10) -0.015(12) -0.004(14)
C6 0.095(14) 0.111(15) 0.073(7) 0.011(10) -0.006(12) -0.010(14)
C7 0.092(14) 0.114(15) 0.068(7) 0.009(10) -0.006(11) -0.014(14)
C8 0.098(15) 0.124(17) 0.073(7) 0.004(11) 0.002(12) -0.020(15)
C9 0.107(17) 0.135(19) 0.067(8) 0.000(12) -0.003(13) -0.018(17)
C10 0.14(3) 0.18(3) 0.073(8) -0.011(17) 0.005(19) -0.01(3)
N1 0.096(16) 0.064(13) 0.076(13) 0.000(11) -0.016(11) 0.013(13)
I1 0.0790(12) 0.0747(11) 0.0463(9) -0.0024(8) 0.0059(8) 0.0015(10)
I2 0.0478(8) 0.0437(8) 0.0827(11) 0.0044(8) 0.0058(8) 0.0212(7)
Pb1 0.0348(5) 0.0352(5) 0.0473(6) 0.0001(5) 0.0029(4) -0.0016(4)

loop_
_atom_type_symbol
_atom_type_description
_atom_type_scat_dispersion_real
_atom_type_scat_dispersion_imag
_atom_type_scat_source
C C 0.0033 0.0016 'International Tables Vol C Tables 4.2.6.8 and 6.1.1.4'
H H 0 0 'International Tables Vol C Tables 4.2.6.8 and 6.1.1.4'
N N 0.0061 0.0033 'International Tables Vol C Tables 4.2.6.8 and 6.1.1.4'
I I -0.4742 1.8119 'International Tables Vol C Tables 4.2.6.8 and 6.1.1.4'
Pb Pb -3.3944 10.1111 'International Tables Vol C Tables 4.2.6.8 and 6.1.1.4'

loop_
_exptl_crystal_face_index_h
_exptl_crystal_face_index_k
_exptl_crystal_face_index_l
_exptl_crystal_face_perp_dist
0 0 -1 0.04
0 0 1 0.04
0 1 0 0.32
0 -1 0 0.32
-1 0 0 0.14
1 0 0 0.14

loop_
_geom_angle_atom_site_label_1
_geom_angle_atom_site_label_2
_geom_angle_atom_site_label_3
_geom_angle
_geom_angle_site_symmetry_1
_geom_angle_site_symmetry_3
N1 C1 C2 109.4(19) . .
N1 C1 H1D 109.8 . .
C2 C1 H1D 109.8 . .
N1 C1 H1E 109.8 . .
C2 C1 H1E 109.8 . .
H1D C1 H1E 108.2 . .
C1 C2 C3 112.6(14) . .
C1 C2 H2A 109.1 . .
C3 C2 H2A 109.1 . .
C1 C2 H2B 109.1 . .
C3 C2 H2B 109.1 . .
H2A C2 H2B 107.8 . .
C4 C3 C2 113.8(14) . .
C4 C3 H3A 108.8 . .
C2 C3 H3A 108.8 . .
C4 C3 H3B 108.8 . .
C2 C3 H3B 108.8 . .
H3A C3 H3B 107.7 . .
C3 C4 C5 113.3(13) . .
C3 C4 H4A 108.9 . .
C5 C4 H4A 108.9 . .
C3 C4 H4B 108.9 . .
C5 C4 H4B 108.9 . .
H4A C4 H4B 107.7 . .
C4 C5 C6 113.7(12) . .
C4 C5 H5A 108.8 . .
C6 C5 H5A 108.8 . .
C4 C5 H5B 108.8 . .
C6 C5 H5B 108.8 . .
H5A C5 H5B 107.7 . .
C7 C6 C5 112.9(12) . .
C7 C6 H6A 109 . .
C5 C6 H6A 109 . .
C7 C6 H6B 109 . .
C5 C6 H6B 109 . .
H6A C6 H6B 107.8 . .
C8 C7 C6 113.6(12) . .
C8 C7 H7A 108.8 . .
C6 C7 H7A 108.8 . .
C8 C7 H7B 108.8 . .
C6 C7 H7B 108.8 . .
H7A C7 H7B 107.7 . .
C9 C8 C7 113.3(13) . .
C9 C8 H8A 108.9 . .
C7 C8 H8A 108.9 . .
C9 C8 H8B 108.9 . .
C7 C8 H8B 108.9 . .
H8A C8 H8B 107.7 . .
C8 C9 C10 113.7(14) . .
C8 C9 H9A 108.8 . .
C10 C9 H9A 108.8 . .
C8 C9 H9B 108.8 . .
C10 C9 H9B 108.8 . .
H9A C9 H9B 107.7 . .
C9 C10 H10A 109.5 . .
C9 C10 H10B 109.5 . .
H10A C10 H10B 109.5 . .
C9 C10 H10C 109.5 . .
H10A C10 H10C 109.5 . .
H10B C10 H10C 109.5 . .
C1 N1 H1A 109.5 . .
C1 N1 H1B 109.5 . .
H1A N1 H1B 109.5 . .
C1 N1 H1C 109.5 . .
H1A N1 H1C 109.5 . .
H1B N1 H1C 109.5 . .
Pb1 I2 Pb1 149.54(6) 4_477 .
I2 Pb1 I2 180 4_577 8_755
I2 Pb1 I2 86.233(14) 4_577 5_777
I2 Pb1 I2 93.767(14) 8_755 5_777
I2 Pb1 I2 93.767(14) 4_577 .
I2 Pb1 I2 86.233(14) 8_755 .
I2 Pb1 I2 180.0000(10) 5_777 .
I2 Pb1 I1 91.01(5) 4_577 .
I2 Pb1 I1 88.99(5) 8_755 .
I2 Pb1 I1 92.01(5) 5_777 .
I2 Pb1 I1 87.99(5) . .
I2 Pb1 I1 88.99(5) 4_577 5_777
I2 Pb1 I1 91.01(5) 8_755 5_777
I2 Pb1 I1 87.99(5) 5_777 5_777
I2 Pb1 I1 92.01(5) . 5_777
I1 Pb1 I1 180.0000(10) . 5_777

loop_
_geom_bond_atom_site_label_1
_geom_bond_atom_site_label_2
_geom_bond_distance
_geom_bond_site_symmetry_2
C1 N1 1.449(18) .
C1 C2 1.510(10) .
C1 H1D 0.97 .
C1 H1E 0.97 .
C2 C3 1.522(10) .
C2 H2A 0.97 .
C2 H2B 0.97 .
C3 C4 1.517(10) .
C3 H3A 0.97 .
C3 H3B 0.97 .
C4 C5 1.519(10) .
C4 H4A 0.97 .
C4 H4B 0.97 .
C5 C6 1.519(10) .
C5 H5A 0.97 .
C5 H5B 0.97 .
C6 C7 1.519(10) .
C6 H6A 0.97 .
C6 H6B 0.97 .
C7 C8 1.518(10) .
C7 H7A 0.97 .
C7 H7B 0.97 .
C8 C9 1.516(10) .
C8 H8A 0.97 .
C8 H8B 0.97 .
C9 C10 1.519(10) .
C9 H9A 0.97 .
C9 H9B 0.97 .
C10 H10A 0.96 .
C10 H10B 0.96 .
C10 H10C 0.96 .
N1 H1A 0.89 .
N1 H1B 0.89 .
N1 H1C 0.89 .
I1 Pb1 3.1942(16) .
I2 Pb1 3.1698(13) 4_477
I2 Pb1 3.1773(14) .
Pb1 I2 3.1698(14) 4_577
Pb1 I2 3.1698(14) 8_755
Pb1 I2 3.1773(14) 5_777
Pb1 I1 3.1942(16) 5_777

loop_
_geom_hbond_atom_site_label_D
_geom_hbond_atom_site_label_H
_geom_hbond_atom_site_label_A
_geom_hbond_distance_DH
_geom_hbond_distance_HA
_geom_hbond_distance_DA
_geom_hbond_angle_DHA
_geom_hbond_site_symmetry_A
N1 H1A I1 0.89 2.89 3.59(3) 137 8_855
N1 H1B I1 0.89 2.74 3.63(2) 173 1_545
N1 H1C I2 0.89 2.9 3.68(2) 147 8_755

loop_
_geom_torsion_atom_site_label_1
_geom_torsion_atom_site_label_2
_geom_torsion_atom_site_label_3
_geom_torsion_atom_site_label_4
_geom_torsion
_geom_torsion_site_symmetry_1
_geom_torsion_site_symmetry_4
N1 C1 C2 C3 176(3) . .
C1 C2 C3 C4 96(4) . .
C2 C3 C4 C5 172(3) . .
C3 C4 C5 C6 -174(3) . .
C4 C5 C6 C7 -175(3) . .
C5 C6 C7 C8 180(3) . .
C6 C7 C8 C9 179(3) . .
C7 C8 C9 C10 -178(3) . .
Pb1 I2 Pb1 I2 -29.11(9) 4_477 4_577
Pb1 I2 Pb1 I2 150.89(9) 4_477 8_755
Pb1 I2 Pb1 I1 -119.99(12) 4_477 .
Pb1 I2 Pb1 I1 60.01(12) 4_477 5_777
